data_2242537
loop_
_publ_author_name
'Serov, Nikita Yu.'
'Shtyrlin, Valery G.'
'Islamov, Daut R.'
'Kataeva, Olga N.'
'Krivolapov, Dmitry B.'

_publ_section_title
;
 Structure of copper(II) complexes grown from ionic liquids --
 1-ethyl-3-methylimidazolium acetate or chloride
;
_journal_coeditor_code ZP2028
_journal_issue 7
_journal_name_full 'Acta Crystallographica Section E'
_journal_page_first 981
_journal_page_last 986
_journal_paper_doi 10.1107/S2056989018008538
_journal_volume 74
_journal_year 2018
_chemical_formula_iupac '(C6 H11 N2) [Cu2 (C2 H3 O2)4 Cl], H2 O'
_chemical_formula_moiety 'C6 H11 N2 +, C8 H12 Cl Cu2 O8 -, H2 O'
_chemical_formula_sum 'C14 H25 Cl Cu2 N2 O9'
_chemical_formula_weight 527.89
_chemical_name_systematic
;<i>catena</i>-Poly[1-ethyl-3-methylimidazolium
[[tetra-\m-acetato-dicuprate(II)]-\m-chlorido] monohydrate]
;
_space_group_crystal_system monoclinic
_space_group_IT_number 14
_space_group_name_Hall '-P 2ybc'
_space_group_name_H-M_alt 'P 1 21/c 1'
_symmetry_space_group_name_Hall '-P 2ybc'
_symmetry_space_group_name_H-M 'P 1 21/c 1'
_atom_sites_solution_hydrogens mixed
_audit_creation_method SHELXL-2014/7
_cell_angle_alpha 90
_cell_angle_beta 96.530(10)
_cell_angle_gamma 90
_cell_formula_units_Z 4
_cell_length_a 8.438(4)
_cell_length_b 16.315(7)
_cell_length_c 15.131(7)
_cell_measurement_reflns_used 718
_cell_measurement_temperature 198(2)
_cell_measurement_theta_max 21.63
_cell_measurement_theta_min 2.43
_cell_volume 2069.5(16)
_computing_cell_refinement
;
SAINT (Bruker, 2015)
;
_computing_data_collection
;
APEX2 (Bruker, 2015)
;
_computing_data_reduction
;
SAINT (Bruker, 2015)
;
_computing_molecular_graphics
;
SHELXL2014 (Sheldrick, 2015)
;
_computing_publication_material
;
SHELXL2014 (Sheldrick, 2015)
;
_computing_structure_refinement
;
SHELXL2014 (Sheldrick, 2015)
;
_computing_structure_solution
;
SHELXS97 (Sheldrick, 2008)
;
_diffrn_ambient_temperature 198(2)
_diffrn_measured_fraction_theta_full 0.998
_diffrn_measured_fraction_theta_max 0.999
_diffrn_measurement_device_type 'Bruker Smart APEX II CCD'
_diffrn_measurement_method '\f and \w scans'
_diffrn_radiation_monochromator graphite
_diffrn_radiation_type MoK\a
_diffrn_radiation_wavelength 0.71073
_diffrn_reflns_av_R_equivalents 0.1052
_diffrn_reflns_limit_h_max 10
_diffrn_reflns_limit_h_min -10
_diffrn_reflns_limit_k_max 20
_diffrn_reflns_limit_k_min -20
_diffrn_reflns_limit_l_max 18
_diffrn_reflns_limit_l_min -16
_diffrn_reflns_number 35161
_diffrn_reflns_theta_full 25.242
_diffrn_reflns_theta_max 26.369
_diffrn_reflns_theta_min 1.842
_exptl_absorpt_coefficient_mu 2.231
_exptl_absorpt_correction_T_max 0.858
_exptl_absorpt_correction_T_min 0.795
_exptl_absorpt_correction_type multi-scan
_exptl_absorpt_process_details
;
(SADABS; Bruker, 2015)
;
_exptl_crystal_colour green
_exptl_crystal_density_diffrn 1.694
_exptl_crystal_description prism
_exptl_crystal_F_000 1080
_exptl_crystal_size_max 0.108
_exptl_crystal_size_mid 0.080
_exptl_crystal_size_min 0.071
_refine_diff_density_max 1.700
_refine_diff_density_min -0.944
_refine_ls_extinction_method none
_refine_ls_goodness_of_fit_ref 1.082
_refine_ls_hydrogen_treatment mixed
_refine_ls_matrix_type full
_refine_ls_number_parameters 319
_refine_ls_number_reflns 4229
_refine_ls_number_restraints 93
_refine_ls_restrained_S_all 1.071
_refine_ls_R_factor_all 0.1346
_refine_ls_R_factor_gt 0.0818
_refine_ls_shift/su_max 0.000
_refine_ls_shift/su_mean 0.000
_refine_ls_structure_factor_coef Fsqd
_refine_ls_weighting_details 'w=1/[\s^2^(Fo^2^)+(0.1024P)^2^+19.8459P] where P=(Fo^2^+2Fc^2^)/3'
_refine_ls_weighting_scheme calc
_refine_ls_wR_factor_gt 0.2342
_refine_ls_wR_factor_ref 0.2654
_reflns_number_gt 2504
_reflns_number_total 4229
_reflns_threshold_expression 'I > 2\s(I)'
_cod_data_source_file zp2028sup1.cif
_cod_data_source_block 2
_cod_original_cell_volume 2069.7(16)
_cod_database_code 2242537
_shelx_space_group_comment
;
The symmetry employed for this shelxl refinement is uniquely defined
by the following loop, which should always be used as a source of
symmetry information in preference to the above space-group names.
They are only intended as comments.
;
_shelx_estimated_absorpt_t_min 0.795
_shelx_estimated_absorpt_t_max 0.858

loop_
_space_group_symop_operation_xyz
'x, y, z'
'-x, y+1/2, -z+1/2'
'-x, -y, -z'
'x, -y-1/2, z-1/2'

loop_
_atom_site_type_symbol
_atom_site_label
_atom_site_fract_x
_atom_site_fract_y
_atom_site_fract_z
_atom_site_U_iso_or_equiv
_atom_site_adp_type
_atom_site_calc_flag
_atom_site_occupancy
_atom_site_disorder_assembly
_atom_site_disorder_group
C C1 0.7268(11) 0.5647(5) 0.4896(7) 0.035(2) Uani d 1 . .
C C2 0.5618(11) 0.6017(6) 0.4836(8) 0.045(3) Uani d 1 . .
H H2A 0.5704 0.6610 0.4938 0.067 Uiso calc 1 . .
H H2B 0.5025 0.5769 0.5289 0.067 Uiso calc 1 . .
H H2C 0.5055 0.5913 0.4245 0.067 Uiso calc 1 . .
C C3 0.8705(10) 0.3595(5) 0.5044(7) 0.0313(19) Uani d 1 . .
C C4 0.7916(12) 0.2770(6) 0.5083(8) 0.044(3) Uani d 1 . .
H H4A 0.7423 0.2618 0.4488 0.067 Uiso calc 1 . .
H H4B 0.7096 0.2796 0.5491 0.067 Uiso calc 1 . .
H H4C 0.8717 0.2359 0.5295 0.067 Uiso calc 1 . .
C C5 0.7238(11) 0.4373(6) -0.0335(8) 0.039(2) Uani d 1 . .
C C6 0.5583(11) 0.4033(6) -0.0541(8) 0.047(3) Uani d 1 . .
H H6A 0.4831 0.4484 -0.0686 0.070 Uiso calc 1 . .
H H6B 0.5286 0.3735 -0.0023 0.070 Uiso calc 1 . .
H H6C 0.5553 0.3659 -0.1050 0.070 Uiso calc 1 . .
C C7 1.1261(10) 0.3598(5) 0.0057(6) 0.0283(18) Uani d 1 . .
C C8 1.2080(12) 0.2769(5) 0.0107(7) 0.039(2) Uani d 1 . .
H H8A 1.1734 0.2453 0.0601 0.059 Uiso calc 1 . .
H H8B 1.3239 0.2846 0.0203 0.059 Uiso calc 1 . .
H H8C 1.1796 0.2472 -0.0452 0.059 Uiso calc 1 . .
N N1A 0.142(3) 0.2561(15) 0.263(3) 0.035(4) Uani d 0.513(12) A 1
N N2A 0.382(2) 0.3105(12) 0.2719(13) 0.033(3) Uani d 0.513(12) A 1
C C9A 0.230(2) 0.3252(13) 0.2752(17) 0.030(4) Uani d 0.513(12) A 1
H H9A 0.1871 0.3779 0.2847 0.036 Uiso calc 0.513(12) A 1
C C10A -0.029(3) 0.248(3) 0.264(3) 0.050(7) Uani d 0.513(12) A 1
H H10A -0.0673 0.2935 0.2989 0.075 Uiso calc 0.513(12) A 1
H H10B -0.0523 0.1960 0.2920 0.075 Uiso calc 0.513(12) A 1
H H10C -0.0817 0.2502 0.2034 0.075 Uiso calc 0.513(12) A 1
C C11A 0.247(3) 0.1942(17) 0.246(4) 0.048(5) Uani d 0.513(12) A 1
H H11A 0.2197 0.1383 0.2352 0.058 Uiso calc 0.513(12) A 1
C C12A 0.391(3) 0.2268(14) 0.248(5) 0.049(5) Uani d 0.513(12) A 1
H H12A 0.4850 0.1988 0.2357 0.059 Uiso calc 0.513(12) A 1
C C13A 0.505(3) 0.3747(17) 0.2777(16) 0.059(7) Uani d 0.513(12) A 1
H H13A 0.5941 0.3585 0.3224 0.071 Uiso calc 0.513(12) A 1
H H13B 0.4592 0.4264 0.2980 0.071 Uiso calc 0.513(12) A 1
C C14A 0.569(4) 0.390(2) 0.1885(19) 0.105(14) Uani d 0.513(12) A 1
H H14A 0.6144 0.3386 0.1681 0.157 Uiso calc 0.513(12) A 1
H H14B 0.6516 0.4320 0.1956 0.157 Uiso calc 0.513(12) A 1
H H14C 0.4816 0.4077 0.1445 0.157 Uiso calc 0.513(12) A 1
N N1B 0.193(3) 0.2668(17) 0.257(4) 0.035(4) Uani d 0.487(12) A 2
N N2B 0.429(2) 0.3195(12) 0.2470(14) 0.033(3) Uani d 0.487(12) A 2
C C9B 0.280(3) 0.3363(14) 0.2557(18) 0.030(4) Uani d 0.487(12) A 2
H H9B 0.2379 0.3900 0.2605 0.036 Uiso calc 0.487(12) A 2
C C10B 0.023(3) 0.261(3) 0.261(4) 0.054(9) Uani d 0.487(12) A 2
H H10D -0.0221 0.3163 0.2634 0.081 Uiso calc 0.487(12) A 2
H H10E 0.0026 0.2302 0.3138 0.081 Uiso calc 0.487(12) A 2
H H10F -0.0270 0.2328 0.2075 0.081 Uiso calc 0.487(12) A 2
C C11B 0.302(4) 0.2041(17) 0.251(4) 0.048(5) Uani d 0.487(12) A 2
H H11B 0.2753 0.1475 0.2496 0.058 Uiso calc 0.487(12) A 2
C C12B 0.448(4) 0.2333(15) 0.247(6) 0.049(5) Uani d 0.487(12) A 2
H H12B 0.5438 0.2031 0.2453 0.059 Uiso calc 0.487(12) A 2
C C13B 0.564(3) 0.3763(13) 0.246(2) 0.052(6) Uani d 0.487(12) A 2
H H13C 0.6156 0.3674 0.1909 0.062 Uiso calc 0.487(12) A 2
H H13D 0.6435 0.3656 0.2975 0.062 Uiso calc 0.487(12) A 2
C C14B 0.506(2) 0.4652(12) 0.2484(14) 0.042(5) Uani d 0.487(12) A 2
H H14D 0.3952 0.4686 0.2213 0.063 Uiso calc 0.487(12) A 2
H H14E 0.5732 0.5001 0.2154 0.063 Uiso calc 0.487(12) A 2
H H14F 0.5131 0.4837 0.3103 0.063 Uiso calc 0.487(12) A 2
Cl Cl1 0.9622(3) 0.49055(16) 0.24814(16) 0.0444(6) Uani d 1 . .
Cu Cu1 0.98839(12) 0.49546(7) 0.41183(7) 0.0314(3) Uani d 1 . .
Cu Cu2 0.98635(12) 0.49562(7) 0.08689(7) 0.0303(3) Uani d 1 . .
O O1 0.7800(8) 0.5456(5) 0.4194(5) 0.0452(17) Uani d 1 . .
O O2 0.7991(8) 0.5550(4) 0.5671(5) 0.0444(17) Uani d 1 . .
O O3 0.8907(8) 0.3873(4) 0.4302(5) 0.0419(16) Uani d 1 . .
O O4 0.9075(9) 0.3949(4) 0.5780(4) 0.0430(17) Uani d 1 . .
O O5 0.7770(8) 0.4478(5) 0.0462(5) 0.0471(18) Uani d 1 . .
O O6 0.7989(8) 0.4548(5) -0.0980(5) 0.053(2) Uani d 1 . .
O O7 1.0869(8) 0.3877(4) 0.0774(4) 0.0406(16) Uani d 1 . .
O O9A 0.715(3) 0.3631(15) 0.7359(15) 0.056(5) Uani d 0.513(12) A 1
H H2WA 0.77(2) 0.367(12) 0.689(10) 0.067 Uiso d 0.513(12) A 1
H H1WA 0.72(3) 0.413(7) 0.761(16) 0.067 Uiso d 0.513(12) A 1
O O9B 0.691(3) 0.4074(14) 0.7142(16) 0.056(5) Uani d 0.487(12) A 2
H H2WB 0.766(18) 0.406(14) 0.675(9) 0.067 Uiso d 0.487(12) A 2
H H1WB 0.72(4) 0.367(19) 0.75(2) 0.067 Uiso d 0.487(12) A 2
O O8 1.1090(8) 0.3948(4) -0.0674(4) 0.0392(16) Uani d 1 . .

loop_
_atom_site_aniso_label
_atom_site_aniso_U_11
_atom_site_aniso_U_22
_atom_site_aniso_U_33
_atom_site_aniso_U_12
_atom_site_aniso_U_13
_atom_site_aniso_U_23
C1 0.030(4) 0.019(4) 0.054(6) 0.004(3) -0.003(4) -0.001(4)
C2 0.025(4) 0.027(5) 0.080(8) -0.001(4) 0.001(4) 0.013(5)
C3 0.025(4) 0.024(4) 0.043(5) 0.002(3) -0.002(4) -0.005(4)
C4 0.042(6) 0.022(5) 0.068(8) -0.004(4) 0.003(5) -0.002(5)
C5 0.025(4) 0.024(5) 0.067(6) 0.005(3) -0.007(4) -0.014(5)
C6 0.023(4) 0.041(6) 0.075(8) 0.000(4) -0.004(4) -0.022(5)
C7 0.025(4) 0.019(4) 0.041(5) -0.001(3) 0.003(4) -0.007(4)
C8 0.041(5) 0.019(4) 0.059(7) 0.004(4) 0.010(5) 0.000(4)
N1A 0.043(12) 0.036(7) 0.029(8) -0.007(7) 0.008(15) -0.001(7)
N2A 0.034(8) 0.048(5) 0.018(10) 0.000(5) 0.009(5) 0.011(6)
C9A 0.036(9) 0.028(6) 0.029(11) 0.000(6) 0.016(8) 0.009(7)
C10A 0.047(13) 0.08(2) 0.029(14) -0.018(12) 0.010(15) 0.008(14)
C11A 0.058(17) 0.035(6) 0.046(9) 0.006(7) -0.02(2) -0.008(8)
C12A 0.046(16) 0.049(6) 0.049(8) 0.023(7) -0.01(3) 0.009(9)
C13A 0.051(14) 0.077(13) 0.050(15) -0.023(12) 0.010(11) 0.029(13)
C14A 0.11(3) 0.15(3) 0.07(2) -0.07(2) 0.035(18) 0.02(2)
N1B 0.043(12) 0.036(7) 0.029(8) -0.007(7) 0.008(15) -0.001(7)
N2B 0.034(8) 0.048(5) 0.018(10) 0.000(5) 0.009(5) 0.011(6)
C9B 0.036(9) 0.028(6) 0.029(11) 0.000(6) 0.016(8) 0.009(7)
C10B 0.045(14) 0.066(19) 0.056(19) -0.021(13) 0.03(2) 0.005(16)
C11B 0.058(17) 0.035(6) 0.046(9) 0.006(7) -0.02(2) -0.008(8)
C12B 0.046(16) 0.049(6) 0.049(8) 0.023(7) -0.01(3) 0.009(9)
C13B 0.029(11) 0.074(11) 0.052(19) -0.008(9) 0.004(11) 0.018(15)
C14B 0.017(8) 0.067(9) 0.041(12) -0.018(8) -0.002(8) 0.005(11)
Cl1 0.0558(14) 0.0398(13) 0.0342(12) 0.0062(11) -0.0095(10) -0.0070(11)
Cu1 0.0339(6) 0.0200(6) 0.0380(7) 0.0020(4) -0.0066(4) -0.0041(5)
Cu2 0.0289(6) 0.0233(6) 0.0370(7) 0.0035(4) -0.0035(4) -0.0095(5)
O1 0.030(3) 0.059(4) 0.044(4) 0.013(3) -0.007(3) -0.006(4)
O2 0.038(4) 0.049(4) 0.046(4) 0.009(3) 0.003(3) -0.003(3)
O3 0.055(4) 0.028(3) 0.042(4) -0.009(3) 0.003(3) -0.009(3)
O4 0.062(5) 0.028(4) 0.038(4) -0.009(3) -0.001(3) -0.003(3)
O5 0.029(3) 0.053(5) 0.057(4) -0.011(3) -0.006(3) -0.007(4)
O6 0.031(4) 0.074(6) 0.053(4) -0.005(4) 0.000(3) -0.025(4)
O7 0.056(4) 0.029(3) 0.036(4) 0.015(3) 0.002(3) 0.000(3)
O9A 0.056(8) 0.061(12) 0.054(11) -0.032(10) 0.016(7) -0.023(10)
O9B 0.056(8) 0.061(12) 0.054(11) -0.032(10) 0.016(7) -0.023(10)
O8 0.057(4) 0.025(3) 0.038(4) 0.013(3) 0.015(3) 0.001(3)

loop_
_atom_type_symbol
_atom_type_description
_atom_type_scat_dispersion_real
_atom_type_scat_dispersion_imag
_atom_type_scat_source
C C 0.0033 0.0016 'International Tables Vol C Tables 4.2.6.8 and 6.1.1.4'
H H 0.0000 0.0000 'International Tables Vol C Tables 4.2.6.8 and 6.1.1.4'
N N 0.0061 0.0033 'International Tables Vol C Tables 4.2.6.8 and 6.1.1.4'
O O 0.0106 0.0060 'International Tables Vol C Tables 4.2.6.8 and 6.1.1.4'
Cl Cl 0.1484 0.1585 'International Tables Vol C Tables 4.2.6.8 and 6.1.1.4'
Cu Cu 0.3201 1.2651 'International Tables Vol C Tables 4.2.6.8 and 6.1.1.4'

loop_
_geom_angle_atom_site_label_1
_geom_angle_atom_site_label_2
_geom_angle_atom_site_label_3
_geom_angle_site_symmetry_1
_geom_angle_site_symmetry_3
_geom_angle
O1 C1 O2 . . 125.3(8)
O1 C1 C2 . . 118.1(9)
O2 C1 C2 . . 116.6(9)
C1 C2 H2A . . 109.5
C1 C2 H2B . . 109.5
H2A C2 H2B . . 109.5
C1 C2 H2C . . 109.5
H2A C2 H2C . . 109.5
H2B C2 H2C . . 109.5
O3 C3 O4 . . 125.9(9)
O3 C3 C4 . . 117.9(9)
O4 C3 C4 . . 116.2(9)
C3 C4 H4A . . 109.5
C3 C4 H4B . . 109.5
H4A C4 H4B . . 109.5
C3 C4 H4C . . 109.5
H4A C4 H4C . . 109.5
H4B C4 H4C . . 109.5
O5 C5 O6 . . 124.2(9)
O5 C5 C6 . . 118.3(10)
O6 C5 C6 . . 117.5(10)
C5 C6 H6A . . 109.5
C5 C6 H6B . . 109.5
H6A C6 H6B . . 109.5
C5 C6 H6C . . 109.5
H6A C6 H6C . . 109.5
H6B C6 H6C . . 109.5
O8 C7 O7 . . 126.2(8)
O8 C7 C8 . . 117.4(8)
O7 C7 C8 . . 116.3(8)
C7 C8 H8A . . 109.5
C7 C8 H8B . . 109.5
H8A C8 H8B . . 109.5
C7 C8 H8C . . 109.5
H8A C8 H8C . . 109.5
H8B C8 H8C . . 109.5
C9A N1A C11A . . 106.5(17)
C9A N1A C10A . . 127.1(18)
C11A N1A C10A . . 126(2)
C9A N2A C12A . . 105.8(17)
C9A N2A C13A . . 123.7(19)
C12A N2A C13A . . 129.8(19)
N2A C9A N1A . . 111.4(16)
N2A C9A H9A . . 124.3
N1A C9A H9A . . 124.3
N1A C10A H10A . . 109.5
N1A C10A H10B . . 109.5
H10A C10A H10B . . 109.5
N1A C10A H10C . . 109.5
H10A C10A H10C . . 109.5
H10B C10A H10C . . 109.5
C12A C11A N1A . . 107.8(19)
C12A C11A H11A . . 126.1
N1A C11A H11A . . 126.1
C11A C12A N2A . . 108.2(19)
C11A C12A H12A . . 125.9
N2A C12A H12A . . 125.9
N2A C13A C14A . . 112(2)
N2A C13A H13A . . 109.2
C14A C13A H13A . . 109.2
N2A C13A H13B . . 109.2
C14A C13A H13B . . 109.2
H13A C13A H13B . . 107.9
C13A C14A H14A . . 109.5
C13A C14A H14B . . 109.5
H14A C14A H14B . . 109.5
C13A C14A H14C . . 109.5
H14A C14A H14C . . 109.5
H14B C14A H14C . . 109.5
C9B N1B C11B . . 105.1(17)
C9B N1B C10B . . 126.4(19)
C11B N1B C10B . . 128(2)
C9B N2B C12B . . 108.6(17)
C9B N2B C13B . . 128.7(18)
C12B N2B C13B . . 122.5(19)
N2B C9B N1B . . 110.6(16)
N2B C9B H9B . . 124.7
N1B C9B H9B . . 124.7
N1B C10B H10D . . 109.5
N1B C10B H10E . . 109.5
H10D C10B H10E . . 109.5
N1B C10B H10F . . 109.5
H10D C10B H10F . . 109.5
H10E C10B H10F . . 109.5
C12B C11B N1B . . 111.2(19)
C12B C11B H11B . . 124.4
N1B C11B H11B . . 124.4
C11B C12B N2B . . 104.4(19)
C11B C12B H12B . . 127.8
N2B C12B H12B . . 127.8
N2B C13B C14B . . 110.3(18)
N2B C13B H13C . . 109.6
C14B C13B H13C . . 109.6
N2B C13B H13D . . 109.6
C14B C13B H13D . . 109.6
H13C C13B H13D . . 108.1
C13B C14B H14D . . 109.5
C13B C14B H14E . . 109.5
H14D C14B H14E . . 109.5
C13B C14B H14F . . 109.5
H14D C14B H14F . . 109.5
H14E C14B H14F . . 109.5
Cu1 Cl1 Cu2 . . 169.49(13)
O1 Cu1 O2 . 3_766 167.4(3)
O1 Cu1 O3 . . 88.4(3)
O2 Cu1 O3 3_766 . 89.5(3)
O1 Cu1 O4 . 3_766 90.7(3)
O2 Cu1 O4 3_766 3_766 88.7(3)
O3 Cu1 O4 . 3_766 167.6(3)
O1 Cu1 Cl1 . . 95.4(2)
O2 Cu1 Cl1 3_766 . 97.2(2)
O3 Cu1 Cl1 . . 96.9(2)
O4 Cu1 Cl1 3_766 . 95.5(2)
O1 Cu1 Cu1 . 3_766 83.2(2)
O2 Cu1 Cu1 3_766 3_766 84.2(2)
O3 Cu1 Cu1 . 3_766 83.9(2)
O4 Cu1 Cu1 3_766 3_766 83.7(2)
Cl1 Cu1 Cu1 . 3_766 178.39(9)
O5 Cu2 O7 . . 90.1(3)
O5 Cu2 O8 . 3_765 88.6(3)
O7 Cu2 O8 . 3_765 167.0(3)
O5 Cu2 O6 . 3_765 166.7(3)
O7 Cu2 O6 . 3_765 88.5(3)
O8 Cu2 O6 3_765 3_765 89.8(3)
O5 Cu2 Cl1 . . 97.1(2)
O7 Cu2 Cl1 . . 97.3(2)
O8 Cu2 Cl1 3_765 . 95.7(2)
O6 Cu2 Cl1 3_765 . 96.2(2)
O5 Cu2 Cu2 . 3_765 83.6(2)
O7 Cu2 Cu2 . 3_765 83.7(2)
O8 Cu2 Cu2 3_765 3_765 83.3(2)
O6 Cu2 Cu2 3_765 3_765 83.2(2)
Cl1 Cu2 Cu2 . 3_765 178.82(9)
C1 O1 Cu1 . . 124.9(6)
C1 O2 Cu1 . 3_766 122.4(6)
C3 O3 Cu1 . . 123.6(6)
C3 O4 Cu1 . 3_766 122.9(6)
C5 O5 Cu2 . . 124.6(7)
C5 O6 Cu2 . 3_765 124.5(6)
C7 O7 Cu2 . . 123.0(6)
H2WA O9A H1WA . . 105(5)
H2WB O9B H1WB . . 105(5)
C7 O8 Cu2 . 3_765 123.8(6)

loop_
_geom_bond_atom_site_label_1
_geom_bond_atom_site_label_2
_geom_bond_site_symmetry_2
_geom_bond_distance
C1 O1 . 1.240(12)
C1 O2 . 1.269(12)
C1 C2 . 1.511(12)
C2 H2A . 0.9800
C2 H2B . 0.9800
C2 H2C . 0.9800
C3 O3 . 1.241(11)
C3 O4 . 1.261(11)
C3 C4 . 1.506(12)
C4 H4A . 0.9800
C4 H4B . 0.9800
C4 H4C . 0.9800
C5 O5 . 1.250(12)
C5 O6 . 1.256(13)
C5 C6 . 1.502(12)
C6 H6A . 0.9800
C6 H6B . 0.9800
C6 H6C . 0.9800
C7 O8 . 1.239(11)
C7 O7 . 1.255(11)
C7 C8 . 1.518(11)
C8 H8A . 0.9800
C8 H8B . 0.9800
C8 H8C . 0.9800
N1A C9A . 1.350(17)
N1A C11A . 1.383(17)
N1A C10A . 1.45(2)
N2A C9A . 1.308(18)
N2A C12A . 1.42(2)
N2A C13A . 1.47(2)
C9A H9A . 0.9500
C10A H10A . 0.9800
C10A H10B . 0.9800
C10A H10C . 0.9800
C11A C12A . 1.33(2)
C11A H11A . 0.9500
C12A H12A . 0.9500
C13A C14A . 1.529(16)
C13A H13A . 0.9900
C13A H13B . 0.9900
C14A H14A . 0.9800
C14A H14B . 0.9800
C14A H14C . 0.9800
N1B C9B . 1.348(17)
N1B C11B . 1.382(17)
N1B C10B . 1.45(2)
N2B C9B . 1.309(18)
N2B C12B . 1.42(2)
N2B C13B . 1.47(2)
C9B H9B . 0.9500
C10B H10D . 0.9800
C10B H10E . 0.9800
C10B H10F . 0.9800
C11B C12B . 1.33(2)
C11B H11B . 0.9500
C12B H12B . 0.9500
C13B C14B . 1.531(18)
C13B H13C . 0.9900
C13B H13D . 0.9900
C14B H14D . 0.9800
C14B H14E . 0.9800
C14B H14F . 0.9800
Cl1 Cu1 . 2.463(3)
Cl1 Cu2 . 2.473(3)
Cu1 O1 . 1.954(7)
Cu1 O2 3_766 1.966(7)
Cu1 O3 . 1.981(7)
Cu1 O4 3_766 1.990(7)
Cu1 Cu1 3_766 2.657(3)
Cu2 O5 . 1.965(6)
Cu2 O7 . 1.967(6)
Cu2 O8 3_765 1.969(6)
Cu2 O6 3_765 1.974(7)
Cu2 Cu2 3_765 2.669(3)
O2 Cu1 3_766 1.966(7)
O4 Cu1 3_766 1.990(7)
O6 Cu2 3_765 1.974(7)
O9A H2WA . 0.90(2)
O9A H1WA . 0.90(2)
O9B H2WB . 0.909(19)
O9B H1WB . 0.90(2)
O8 Cu2 3_765 1.969(6)

loop_
_geom_hbond_atom_site_label_D
_geom_hbond_atom_site_label_H
_geom_hbond_atom_site_label_A
_geom_hbond_site_symmetry_A
_geom_hbond_distance_DH
_geom_hbond_distance_HA
_geom_hbond_distance_DA
_geom_hbond_angle_DHA
O9B H2WB O4 . 0.909(19) 2.009(19) 2.91(2) 172(18)
O9A H1WA O6 1_556 0.90(2) 2.3(2) 2.94(3) 13E1(2)
O9A H2WA O4 . 0.90(2) 2.19(5) 3.08(2) 172(18)
C14B H14D O6 3_665 0.98 2.65 3.49(2) 143.7
C12B H12B O9B 4_565 0.95 2.27 3.16(3) 155.0
C10B H10D Cl1 1_455 0.98 2.85 3.78(5) 157.9
C9B H9B Cl1 1_455 0.95 2.84 3.67(2) 146.8
C14A H14B Cl1 . 0.98 2.82 3.72(3) 154.0
C12A H12A O9A 4_565 0.95 2.19 3.13(3) 168.4
C11A H11A Cl1 2_645 0.95 2.88 3.77(3) 155.0
C10A H10B O9A 4_465 0.98 2.26 2.82(4) 115.0
C10A H10A O3 1_455 0.98 2.56 3.50(5) 160.9
C9A H9A O2 3_666 0.95 2.48 3.11(3) 123.8
C9A H9A Cl1 1_455 0.95 2.65 3.51(2) 150.5
C2 H2C O9B 3_666 0.98 2.52 3.48(3) 164.5

_cod_database_fobs_code 2242537
